data_7100635
loop_
_publ_author_name
P.J.Farmer
D.Brayton
S.M.Cohen
F.E.Jacobsen

_publ_section_title
;
A novel heterocyclic atom exchange reaction with
Lawessons reagent: one-pot synthesis of dithiomaltol
;
_journal_name_full 'Chemical Communications'
_journal_paper_doi 10.1039/b511966a
_journal_year 2006
_chemical_formula_sum 'C42 H39 B N6 O S2 Zn'
_chemical_formula_weight 784.09
_space_group_IT_number 61
_symmetry_cell_setting orthorhombic
_symmetry_space_group_name_Hall '-P 2ac 2ab'
_symmetry_space_group_name_H-M 'P b c a'
_cell_angle_alpha 90.00
_cell_angle_beta 90.00
_cell_angle_gamma 90.00
_cell_formula_units_Z 8
_cell_length_a 21.3832(18)
_cell_length_b 14.9241(13)
_cell_length_c 24.177(2)
_cell_measurement_temperature 100(2)
_cell_volume 7715.5(12)
_diffrn_ambient_temperature 100(2)
_exptl_crystal_density_diffrn 1.350
_cod_depositor_comments
;
The following automatic conversions were performed:
'_symmetry_cell_setting' value 'Orthorhombic' changed to 'orthorhombic'
according to '/home/saulius/struct/CIF-dictionaries/cif_core.dic'
dictionary named 'cif_core.dic' version 2.4.1 from 2010-06-29.

Automatic conversion script
Id: cif_fix_enum 1527 2010-12-29 10:47:43Z saulius 
;
_cod_database_code 7100635

loop_
_symmetry_equiv_pos_as_xyz
'x, y, z'
'-x+1/2, -y, z+1/2'
'-x, y+1/2, -z+1/2'
'x+1/2, -y+1/2, -z'
'-x, -y, -z'
'x-1/2, y, -z-1/2'
'x, -y-1/2, z-1/2'
'-x-1/2, y-1/2, z'

loop_
_atom_site_label
_atom_site_type_symbol
_atom_site_fract_x
_atom_site_fract_y
_atom_site_fract_z
_atom_site_U_iso_or_equiv
_atom_site_adp_type
_atom_site_occupancy
_atom_site_symmetry_multiplicity
_atom_site_calc_flag
_atom_site_refinement_flags
_atom_site_disorder_assembly
_atom_site_disorder_group
B1 B 0.11480(10) 0.46759(14) 0.41736(9) 0.0196(4) Uani 1 1 d . . .
C1 C 0.02149(10) 0.62179(13) 0.45138(8) 0.0258(4) Uani 1 1 d . . .
H1A H 0.0493 0.6142 0.4832 0.039 Uiso 1 1 calc R . .
H1B H -0.0154 0.6563 0.4626 0.039 Uiso 1 1 calc R . .
H1C H 0.0437 0.6539 0.4219 0.039 Uiso 1 1 calc R . .
C2 C 0.00156(9) 0.53218(13) 0.43072(7) 0.0201(4) Uani 1 1 d . . .
C3 C -0.05803(9) 0.50085(13) 0.42139(8) 0.0222(4) Uani 1 1 d . . .
H3 H -0.0960 0.5323 0.4274 0.027 Uiso 1 1 calc R . .
C4 C -0.05152(9) 0.41349(13) 0.40121(7) 0.0203(4) Uani 1 1 d . . .
C5 C -0.10113(9) 0.35067(14) 0.38389(8) 0.0233(4) Uani 1 1 d . . .
C6 C -0.15750(12) 0.38394(17) 0.36407(12) 0.0471(7) Uani 1 1 d . . .
H6 H -0.1641 0.4469 0.3631 0.057 Uiso 1 1 calc R . .
C7 C -0.20429(12) 0.32697(19) 0.34565(13) 0.0545(8) Uani 1 1 d . . .
H7 H -0.2424 0.3512 0.3321 0.065 Uiso 1 1 calc R . .
C8 C -0.19599(11) 0.23643(17) 0.34686(11) 0.0389(6) Uani 1 1 d . . .
H8 H -0.2273 0.1975 0.3328 0.047 Uiso 1 1 calc R . .
C9 C -0.14220(12) 0.20237(16) 0.36856(12) 0.0426(6) Uani 1 1 d . . .
H9 H -0.1368 0.1393 0.3706 0.051 Uiso 1 1 calc R . .
C10 C -0.09521(10) 0.25873(16) 0.38771(10) 0.0344(5) Uani 1 1 d . . .
H10 H -0.0585 0.2337 0.4036 0.041 Uiso 1 1 calc R . .
C11 C 0.21816(10) 0.48943(15) 0.50738(9) 0.0302(5) Uani 1 1 d . . .
H11A H 0.2420 0.5026 0.4737 0.045 Uiso 1 1 calc R . .
H11B H 0.2470 0.4813 0.5385 0.045 Uiso 1 1 calc R . .
H11C H 0.1898 0.5393 0.5153 0.045 Uiso 1 1 calc R . .
C12 C 0.18107(9) 0.40570(13) 0.49912(8) 0.0209(4) Uani 1 1 d . . .
C13 C 0.18222(9) 0.32722(13) 0.52850(8) 0.0214(4) Uani 1 1 d . . .
H13 H 0.2078 0.3135 0.5595 0.026 Uiso 1 1 calc R . .
C14 C 0.13777(9) 0.27116(13) 0.50334(8) 0.0201(4) Uani 1 1 d . . .
C15 C 0.11701(9) 0.18311(13) 0.52394(8) 0.0211(4) Uani 1 1 d . . .
C16 C 0.15870(10) 0.12945(14) 0.55352(8) 0.0268(4) Uani 1 1 d . . .
H16 H 0.2014 0.1466 0.5565 0.032 Uiso 1 1 calc R . .
C17 C 0.13818(10) 0.05147(14) 0.57856(9) 0.0302(5) Uani 1 1 d . . .
H17 H 0.1669 0.0156 0.5988 0.036 Uiso 1 1 calc R . .
C18 C 0.07643(10) 0.02514(14) 0.57446(9) 0.0297(5) Uani 1 1 d . . .
H18 H 0.0625 -0.0284 0.5918 0.036 Uiso 1 1 calc R . .
C19 C 0.03506(10) 0.07777(14) 0.54470(9) 0.0296(5) Uani 1 1 d . . .
H19 H -0.0074 0.0598 0.5414 0.036 Uiso 1 1 calc R . .
C20 C 0.05491(9) 0.15613(13) 0.51978(8) 0.0240(4) Uani 1 1 d . . .
H20 H 0.0260 0.1918 0.4997 0.029 Uiso 1 1 calc R . .
C21 C 0.19400(11) 0.58801(14) 0.33428(10) 0.0342(5) Uani 1 1 d . . .
H21A H 0.1599 0.6218 0.3516 0.051 Uiso 1 1 calc R . .
H21B H 0.2062 0.6174 0.2997 0.051 Uiso 1 1 calc R . .
H21C H 0.2300 0.5860 0.3594 0.051 Uiso 1 1 calc R . .
C22 C 0.17255(9) 0.49494(13) 0.32231(8) 0.0244(4) Uani 1 1 d . . .
C23 C 0.18112(10) 0.44374(14) 0.27551(9) 0.0271(4) Uani 1 1 d . . .
H23 H 0.2016 0.4613 0.2424 0.033 Uiso 1 1 calc R . .
C24 C 0.15357(9) 0.36106(13) 0.28658(8) 0.0216(4) Uani 1 1 d . . .
C25 C 0.14923(9) 0.28091(13) 0.25140(8) 0.0226(4) Uani 1 1 d . . .
C26 C 0.12754(10) 0.28870(15) 0.19710(9) 0.0291(5) Uani 1 1 d . . .
H26 H 0.1175 0.3460 0.1824 0.035 Uiso 1 1 calc R . .
C27 C 0.12069(11) 0.21278(16) 0.16479(9) 0.0357(5) Uani 1 1 d . . .
H27 H 0.1055 0.2180 0.1280 0.043 Uiso 1 1 calc R . .
C28 C 0.13574(11) 0.12994(17) 0.18571(10) 0.0371(5) Uani 1 1 d . . .
H28 H 0.1304 0.0780 0.1635 0.045 Uiso 1 1 calc R . .
C29 C 0.15871(10) 0.12174(15) 0.23913(9) 0.0326(5) Uani 1 1 d . . .
H29 H 0.1700 0.0645 0.2532 0.039 Uiso 1 1 calc R . .
C30 C 0.16507(9) 0.19727(14) 0.27192(9) 0.0263(4) Uani 1 1 d . . .
H30 H 0.1804 0.1917 0.3086 0.032 Uiso 1 1 calc R . .
C31 C -0.04711(12) 0.24874(18) 0.20424(10) 0.0407(6) Uani 1 1 d . . .
H31A H -0.0776 0.2810 0.2270 0.061 Uiso 1 1 calc R . .
H31B H -0.0674 0.2275 0.1704 0.061 Uiso 1 1 calc R . .
H31C H -0.0126 0.2890 0.1946 0.061 Uiso 1 1 calc R . .
C32 C -0.02223(10) 0.17053(15) 0.23586(9) 0.0301(5) Uani 1 1 d . . .
C33 C 0.00752(9) 0.18432(14) 0.28698(8) 0.0249(4) Uani 1 1 d . . .
C34 C 0.02919(10) 0.10922(14) 0.31924(8) 0.0271(4) Uani 1 1 d . . .
C35 C 0.02439(11) 0.02016(15) 0.30028(9) 0.0329(5) Uani 1 1 d . . .
H35 H 0.0394 -0.0261 0.3238 0.040 Uiso 1 1 calc R . .
C36 C -0.00047(11) -0.00420(16) 0.25025(10) 0.0378(5) Uani 1 1 d . . .
H36 H -0.0008 -0.0659 0.2406 0.045 Uiso 1 1 calc R . .
C37 C 0.36106(13) 0.4113(2) 0.43270(13) 0.0571(8) Uani 1 1 d . . .
H37 H 0.3861 0.4638 0.4346 0.069 Uiso 1 1 calc R . .
C38 C 0.32069(17) 0.3976(3) 0.38860(14) 0.0751(11) Uani 1 1 d . . .
H38 H 0.3188 0.4400 0.3593 0.090 Uiso 1 1 calc R . .
C39 C 0.28312(15) 0.3218(3) 0.38747(18) 0.0855(14) Uani 1 1 d . . .
H39 H 0.2550 0.3122 0.3576 0.103 Uiso 1 1 calc R . .
C40 C 0.28694(15) 0.2612(3) 0.42948(18) 0.0762(12) Uani 1 1 d . . .
H40 H 0.2608 0.2098 0.4289 0.091 Uiso 1 1 calc R . .
C41 C 0.32740(13) 0.2728(2) 0.47222(14) 0.0561(8) Uani 1 1 d . . .
H41 H 0.3300 0.2294 0.5009 0.067 Uiso 1 1 calc R . .
C42 C 0.36429(12) 0.34771(18) 0.47363(12) 0.0487(7) Uani 1 1 d . . .
H42 H 0.3926 0.3558 0.5035 0.058 Uiso 1 1 calc R . .
H1 H 0.1325(9) 0.5346(13) 0.4291(8) 0.016(5) Uiso 1 1 d . . .
N1 N 0.04209(7) 0.46620(10) 0.41657(6) 0.0181(3) Uani 1 1 d . . .
N2 N 0.00954(7) 0.39258(10) 0.39845(6) 0.0185(3) Uani 1 1 d . . .
N3 N 0.13771(7) 0.39676(10) 0.45875(6) 0.0188(3) Uani 1 1 d . . .
N4 N 0.11115(7) 0.31331(10) 0.46042(6) 0.0193(3) Uani 1 1 d . . .
N5 N 0.14083(7) 0.44454(10) 0.35946(6) 0.0193(3) Uani 1 1 d . . .
N6 N 0.12945(7) 0.36165(10) 0.33773(6) 0.0188(3) Uani 1 1 d . . .
O1 O 0.01397(6) 0.26540(9) 0.30437(6) 0.0244(3) Uani 1 1 d . . .
S1 S 0.06261(3) 0.12945(3) 0.38303(2) 0.02822(12) Uani 1 1 d . . .
S2 S -0.03017(3) 0.06935(4) 0.20560(2) 0.03794(15) Uani 1 1 d . . .
Zn1 Zn 0.063335(10) 0.284273(14) 0.376516(9) 0.01892(7) Uani 1 1 d . . .

loop_
_atom_site_aniso_label
_atom_site_aniso_U_11
_atom_site_aniso_U_22
_atom_site_aniso_U_33
_atom_site_aniso_U_23
_atom_site_aniso_U_13
_atom_site_aniso_U_12
B1 0.0222(11) 0.0163(10) 0.0205(10) -0.0015(8) -0.0012(8) -0.0005(8)
C1 0.0325(11) 0.0215(10) 0.0234(10) -0.0024(8) 0.0013(8) 0.0044(8)
C2 0.0259(10) 0.0208(10) 0.0137(8) 0.0020(7) 0.0008(7) 0.0044(7)
C3 0.0239(10) 0.0254(10) 0.0174(9) 0.0021(8) 0.0016(7) 0.0070(8)
C4 0.0214(9) 0.0241(10) 0.0155(9) 0.0035(7) 0.0010(7) 0.0023(7)
C5 0.0208(10) 0.0281(10) 0.0209(9) 0.0030(8) 0.0013(7) -0.0002(8)
C6 0.0386(14) 0.0333(13) 0.0694(18) 0.0129(13) -0.0198(13) -0.0028(11)
C7 0.0365(14) 0.0492(16) 0.078(2) 0.0168(15) -0.0274(14) -0.0085(12)
C8 0.0289(12) 0.0414(14) 0.0463(14) 0.0043(11) -0.0065(10) -0.0135(10)
C9 0.0331(13) 0.0321(13) 0.0625(17) 0.0081(12) -0.0034(12) -0.0086(10)
C10 0.0235(11) 0.0322(12) 0.0475(13) 0.0106(10) -0.0055(10) -0.0041(9)
C11 0.0281(11) 0.0320(12) 0.0306(11) 0.0001(9) -0.0088(9) -0.0074(9)
C12 0.0185(9) 0.0234(10) 0.0207(9) -0.0037(8) -0.0015(7) -0.0006(7)
C13 0.0193(9) 0.0263(10) 0.0184(9) -0.0021(8) -0.0015(7) 0.0022(8)
C14 0.0199(9) 0.0211(10) 0.0193(9) -0.0031(7) 0.0024(7) 0.0037(7)
C15 0.0259(10) 0.0200(9) 0.0173(9) -0.0033(7) 0.0038(7) 0.0038(8)
C16 0.0244(10) 0.0269(11) 0.0291(11) 0.0018(9) 0.0039(8) 0.0049(8)
C17 0.0329(11) 0.0257(11) 0.0320(11) 0.0041(9) 0.0057(9) 0.0098(9)
C18 0.0370(12) 0.0216(10) 0.0304(11) 0.0024(9) 0.0108(9) 0.0007(9)
C19 0.0304(11) 0.0266(11) 0.0317(11) -0.0046(9) 0.0033(9) -0.0037(9)
C20 0.0271(10) 0.0221(10) 0.0229(9) -0.0028(8) -0.0011(8) 0.0013(8)
C21 0.0401(13) 0.0267(11) 0.0359(12) -0.0021(9) 0.0105(10) -0.0113(9)
C22 0.0208(9) 0.0251(10) 0.0275(10) 0.0002(8) 0.0032(8) -0.0044(8)
C23 0.0274(10) 0.0283(11) 0.0257(10) -0.0003(9) 0.0079(8) -0.0035(8)
C24 0.0186(9) 0.0259(10) 0.0203(9) -0.0025(8) 0.0011(7) 0.0000(7)
C25 0.0186(9) 0.0282(11) 0.0210(9) -0.0050(8) 0.0057(7) -0.0021(8)
C26 0.0304(11) 0.0365(12) 0.0203(10) -0.0005(9) 0.0050(8) -0.0028(9)
C27 0.0364(12) 0.0510(15) 0.0196(10) -0.0100(10) 0.0032(9) -0.0041(10)
C28 0.0363(13) 0.0417(14) 0.0334(12) -0.0208(11) 0.0032(10) -0.0016(10)
C29 0.0298(11) 0.0290(11) 0.0392(12) -0.0100(10) 0.0021(9) 0.0050(9)
C30 0.0201(10) 0.0321(11) 0.0266(10) -0.0070(9) -0.0003(8) 0.0028(8)
C31 0.0444(14) 0.0491(15) 0.0287(12) -0.0052(11) -0.0097(10) -0.0057(12)
C32 0.0273(11) 0.0385(13) 0.0245(10) -0.0084(9) 0.0017(8) -0.0095(9)
C33 0.0217(10) 0.0302(11) 0.0227(10) -0.0055(8) 0.0040(8) -0.0067(8)
C34 0.0305(11) 0.0291(11) 0.0215(10) -0.0075(8) 0.0057(8) -0.0079(9)
C35 0.0419(13) 0.0269(11) 0.0300(11) -0.0060(9) 0.0061(9) -0.0106(9)
C36 0.0451(13) 0.0318(12) 0.0365(12) -0.0131(10) 0.0091(10) -0.0131(10)
C37 0.0422(16) 0.0546(18) 0.074(2) 0.0076(15) -0.0145(14) 0.0035(13)
C38 0.061(2) 0.105(3) 0.059(2) -0.0040(19) -0.0138(16) 0.040(2)
C39 0.0345(17) 0.134(4) 0.088(3) -0.069(3) -0.0232(17) 0.027(2)
C40 0.0423(18) 0.086(3) 0.100(3) -0.064(2) 0.0132(19) -0.0054(17)
C41 0.0448(16) 0.0469(16) 0.076(2) -0.0215(15) 0.0166(15) -0.0018(13)
C42 0.0391(14) 0.0479(16) 0.0590(17) -0.0036(13) -0.0101(12) -0.0010(12)
N1 0.0214(8) 0.0170(8) 0.0161(7) -0.0014(6) -0.0003(6) -0.0002(6)
N2 0.0194(8) 0.0190(8) 0.0171(7) -0.0013(6) -0.0013(6) -0.0006(6)
N3 0.0196(8) 0.0181(8) 0.0188(8) -0.0029(6) -0.0011(6) -0.0015(6)
N4 0.0216(8) 0.0163(7) 0.0199(8) -0.0028(6) -0.0016(6) -0.0008(6)
N5 0.0194(8) 0.0169(8) 0.0215(8) -0.0024(6) -0.0006(6) -0.0016(6)
N6 0.0189(8) 0.0188(8) 0.0188(8) -0.0034(6) -0.0007(6) -0.0005(6)
O1 0.0258(7) 0.0265(7) 0.0210(7) -0.0044(6) -0.0012(5) -0.0034(6)
S1 0.0430(3) 0.0196(2) 0.0221(2) -0.00257(19) -0.0031(2) -0.0042(2)
S2 0.0427(3) 0.0456(4) 0.0256(3) -0.0135(2) 0.0000(2) -0.0146(3)
Zn1 0.02076(12) 0.01699(12) 0.01899(12) -0.00262(8) 0.00124(8) -0.00179(8)

loop_
_geom_bond_atom_site_label_1
_geom_bond_atom_site_label_2
_geom_bond_distance
_geom_bond_site_symmetry_2
_geom_bond_publ_flag
B1 N3 1.536(3) . ?
B1 N5 1.545(3) . ?
B1 N1 1.555(3) . ?
C1 C2 1.490(3) . ?
C2 N1 1.356(2) . ?
C2 C3 1.376(3) . ?
C3 C4 1.399(3) . ?
C4 N2 1.344(2) . ?
C4 C5 1.476(3) . ?
C5 C10 1.381(3) . ?
C5 C6 1.389(3) . ?
C6 C7 1.386(3) . ?
C7 C8 1.363(4) . ?
C8 C9 1.362(3) . ?
C9 C10 1.390(3) . ?
C11 C12 1.493(3) . ?
C12 N3 1.353(2) . ?
C12 C13 1.370(3) . ?
C13 C14 1.405(3) . ?
C14 N4 1.340(2) . ?
C14 C15 1.474(3) . ?
C15 C20 1.391(3) . ?
C15 C16 1.395(3) . ?
C16 C17 1.383(3) . ?
C17 C18 1.381(3) . ?
C18 C19 1.385(3) . ?
C19 C20 1.382(3) . ?
C21 C22 1.491(3) . ?
C22 N5 1.354(2) . ?
C22 C23 1.378(3) . ?
C23 C24 1.393(3) . ?
C24 N6 1.340(2) . ?
C24 C25 1.471(3) . ?
C25 C30 1.385(3) . ?
C25 C26 1.397(3) . ?
C26 C27 1.384(3) . ?
C27 C28 1.374(3) . ?
C28 C29 1.387(3) . ?
C29 C30 1.385(3) . ?
C31 C32 1.493(3) . ?
C32 C33 1.405(3) . ?
C32 S2 1.686(2) . ?
C33 O1 1.289(2) . ?
C33 C34 1.442(3) . ?
C34 C35 1.410(3) . ?
C34 S1 1.726(2) . ?
C35 C36 1.370(3) . ?
C36 S2 1.665(3) . ?
C37 C42 1.372(4) . ?
C37 C38 1.387(4) . ?
C38 C39 1.388(6) . ?
C39 C40 1.362(6) . ?
C40 C41 1.359(5) . ?
C41 C42 1.368(4) . ?
N1 N2 1.372(2) . ?
N2 Zn1 2.0536(15) . ?
N3 N4 1.369(2) . ?
N4 Zn1 2.3126(15) . ?
N5 N6 1.366(2) . ?
N6 Zn1 2.0522(16) . ?
O1 Zn1 2.0581(14) . ?
S1 Zn1 2.3160(6) . ?
